data_7002586
loop_
_publ_author_name
'Arbaoui, Abdessamad'
'Redshaw, Carl'
'Homden, Damien M.'
'Wright, Joseph A.'
'Elsegood, Mark R. J.'

_publ_section_title
;
 Vanadium-based imido-alkoxide pro-catalysts bearing bisphenolate
 ligands for ethylene and \e-caprolactone polymerisation
;
_journal_issue 41
_journal_name_full 'Dalton Transactions'
_journal_page_first 8911
_journal_page_last 8922
_journal_paper_doi 10.1039/b902402f
_journal_year 2009
_chemical_formula_moiety 'C78 H110 Cl2 N2 O6 V2'
_chemical_formula_structural '[V(=NC6H4Cl)(diphenolate)(mu-O-i-Pr)]2'
_chemical_formula_sum 'C78 H110 Cl2 N2 O6 V2'
_chemical_formula_weight 1344.46
_chemical_name_common 'Compound 5'
_space_group_IT_number 14
_symmetry_cell_setting monoclinic
_symmetry_Int_Tables_number 14
_symmetry_space_group_name_Hall '-P 2ybc'
_symmetry_space_group_name_H-M 'P 1 21/c 1'
_atom_sites_solution_hydrogens geom
_atom_sites_solution_primary direct
_atom_sites_solution_secondary difmap
_cell_angle_alpha 90.00
_cell_angle_beta 94.687(5)
_cell_angle_gamma 90.00
_cell_formula_units_Z 2
_cell_length_a 9.8290(5)
_cell_length_b 17.5429(9)
_cell_length_c 21.4878(12)
_cell_measurement_reflns_used 5477
_cell_measurement_temperature 140(2)
_cell_measurement_theta_max 27.4995
_cell_measurement_theta_min 3.5538
_cell_volume 3692.7(3)
_computing_cell_refinement 'CrysAlis RED (Oxford Diffraction, 2007)'
_computing_data_collection 'CrysAlis CCD (Oxford Diffraction, 2007)'
_computing_data_reduction 'CrysAlis RED (Oxford Diffraction, 2007)'
_computing_molecular_graphics 'CAMERON (Watkin <i>et al</i>, 1993)'
_computing_publication_material
;
SHELXL-97, PLATON (Spek, 2003), WinGX (Farrugia, 1999)
and enCIFer (Allen <i>et al.</i>, 2004)
;
_computing_structure_refinement 'SHELXL-97 (Sheldrick, 2008)'
_computing_structure_solution 'SIR92 (Altomare <i>et al.</i>, 1993)'
_diffrn_ambient_temperature 140(2)
_diffrn_detector_area_resol_mean 16.0050
_diffrn_measured_fraction_theta_full 0.997
_diffrn_measured_fraction_theta_max 0.997
_diffrn_measurement_device_type 'Oxford Diffraction Xcalibur 3/CCD'
_diffrn_measurement_method 'Thin slice \f and \w scans'
_diffrn_radiation_monochromator graphite
_diffrn_radiation_probe x-ray
_diffrn_radiation_source 'Enhance (Mo) X-ray Source'
_diffrn_radiation_type 'Mo K\a'
_diffrn_radiation_wavelength 0.71073
_diffrn_reflns_av_R_equivalents 0.0925
_diffrn_reflns_av_sigmaI/netI 0.2670
_diffrn_reflns_limit_h_max 12
_diffrn_reflns_limit_h_min -12
_diffrn_reflns_limit_k_max 22
_diffrn_reflns_limit_k_min -22
_diffrn_reflns_limit_l_max 27
_diffrn_reflns_limit_l_min -28
_diffrn_reflns_number 42947
_diffrn_reflns_theta_full 27.66
_diffrn_reflns_theta_max 27.66
_diffrn_reflns_theta_min 3.56
_diffrn_standards_number 0
_exptl_absorpt_coefficient_mu 0.377
_exptl_absorpt_correction_T_max 0.8167
_exptl_absorpt_correction_T_min 0.6447
_exptl_absorpt_correction_type multi-scan
_exptl_absorpt_process_details '(ABSPACK; Oxford Diffraction, 2007)'
_exptl_crystal_colour red
_exptl_crystal_density_diffrn 1.209
_exptl_crystal_density_method 'not measured'
_exptl_crystal_description block
_exptl_crystal_F_000 1440
_exptl_crystal_size_max 0.68
_exptl_crystal_size_mid 0.62
_exptl_crystal_size_min 0.56
_refine_diff_density_max 0.821
_refine_diff_density_min -0.404
_refine_diff_density_rms 0.056
_refine_ls_extinction_method none
_refine_ls_goodness_of_fit_ref 0.691
_refine_ls_hydrogen_treatment constr
_refine_ls_matrix_type full
_refine_ls_number_parameters 421
_refine_ls_number_reflns 8590
_refine_ls_number_restraints 0
_refine_ls_restrained_S_all 0.691
_refine_ls_R_factor_all 0.1282
_refine_ls_R_factor_gt 0.0452
_refine_ls_shift/su_max 0.001
_refine_ls_shift/su_mean 0.000
_refine_ls_structure_factor_coef Fsqd
_refine_ls_weighting_details 'calc w=1/[\s^2^(Fo^2^)+(0.0297P)^2^] where P=(Fo^2^+2Fc^2^)/3'
_refine_ls_weighting_scheme calc
_refine_ls_wR_factor_gt 0.0673
_refine_ls_wR_factor_ref 0.0811
_reflns_number_gt 2881
_reflns_number_total 8590
_reflns_threshold_expression >2\s(I)
_cod_data_source_file b902402f.txt
_cod_data_source_block 5
_cod_original_sg_symbol_H-M 'P 21/c'
_cod_database_code 7002586

loop_
_symmetry_equiv_pos_as_xyz
'x, y, z'
'-x, y+1/2, -z+1/2'
'-x, -y, -z'
'x, -y-1/2, z-1/2'

loop_
_atom_site_label
_atom_site_type_symbol
_atom_site_fract_x
_atom_site_fract_y
_atom_site_fract_z
_atom_site_U_iso_or_equiv
_atom_site_adp_type
_atom_site_occupancy
_atom_site_symmetry_multiplicity
_atom_site_calc_flag
_atom_site_refinement_flags
_atom_site_disorder_assembly
_atom_site_disorder_group
V1 V 0.57150(4) 0.43730(2) 0.04975(2) 0.02389(13) Uani 1 1 d . . .
Cl1 Cl 1.14748(8) 0.15767(5) 0.11961(4) 0.0567(3) Uani 1 1 d . . .
N1 N 0.70759(19) 0.38155(11) 0.06055(9) 0.0217(5) Uani 1 1 d . . .
O1 O 0.59943(15) 0.48556(9) -0.02632(7) 0.0244(4) Uani 1 1 d . . .
O2 O 0.58900(15) 0.48706(9) 0.12604(7) 0.0221(4) Uani 1 1 d . . .
O3 O 0.44253(15) 0.36215(9) 0.05136(7) 0.0225(4) Uani 1 1 d . . .
C1 C 0.7088(3) 0.48205(16) -0.06852(13) 0.0369(8) Uani 1 1 d . . .
H1 H 0.6762 0.5152 -0.1045 0.044 Uiso 1 1 calc R . .
C2 C 0.7235(3) 0.40617(17) -0.09622(13) 0.0500(9) Uani 1 1 d . . .
H2A H 0.7937 0.4080 -0.1261 0.075 Uiso 1 1 calc R . .
H2B H 0.6363 0.3906 -0.1179 0.075 Uiso 1 1 calc R . .
H2C H 0.7504 0.3693 -0.0632 0.075 Uiso 1 1 calc R . .
C3 C 0.8333(3) 0.51934(19) -0.04168(13) 0.0556(10) Uani 1 1 d . . .
H3A H 0.8116 0.5711 -0.0286 0.083 Uiso 1 1 calc R . .
H3B H 0.9001 0.5217 -0.0731 0.083 Uiso 1 1 calc R . .
H3C H 0.8715 0.4902 -0.0055 0.083 Uiso 1 1 calc R . .
C5 C 0.8120(3) 0.32887(15) 0.07453(12) 0.0232(7) Uani 1 1 d . . .
C6 C 0.8161(3) 0.26127(16) 0.04179(13) 0.0379(8) Uani 1 1 d . . .
H6 H 0.7478 0.2510 0.0090 0.045 Uiso 1 1 calc R . .
C7 C 0.9183(3) 0.20808(16) 0.05604(14) 0.0424(8) Uani 1 1 d . . .
H7 H 0.9193 0.1614 0.0337 0.051 Uiso 1 1 calc R . .
C8 C 1.0174(3) 0.22340(16) 0.10242(13) 0.0330(7) Uani 1 1 d . . .
C9 C 1.0158(3) 0.2897(2) 0.13510(14) 0.0578(10) Uani 1 1 d . . .
H9 H 1.0854 0.2997 0.1674 0.069 Uiso 1 1 calc R . .
C10 C 0.9136(3) 0.34243(17) 0.12149(14) 0.0475(9) Uani 1 1 d . . .
H10 H 0.9131 0.3885 0.1447 0.057 Uiso 1 1 calc R . .
C12 C 0.6613(3) 0.46054(14) 0.17920(11) 0.0206(6) Uani 1 1 d . . .
C13 C 0.7780(2) 0.49959(14) 0.20605(12) 0.0215(7) Uani 1 1 d . . .
C14 C 0.8488(2) 0.46580(14) 0.25677(12) 0.0236(7) Uani 1 1 d . . .
H14 H 0.9286 0.4909 0.2743 0.028 Uiso 1 1 calc R . .
C15 C 0.8126(3) 0.39819(15) 0.28405(12) 0.0249(7) Uani 1 1 d . . .
C16 C 0.6930(3) 0.36397(14) 0.25921(12) 0.0265(7) Uani 1 1 d . . .
H16 H 0.6631 0.3183 0.2776 0.032 Uiso 1 1 calc R . .
C17 C 0.6151(3) 0.39475(14) 0.20775(12) 0.0220(6) Uani 1 1 d . . .
C18 C 0.8237(2) 0.57712(14) 0.18211(11) 0.0248(7) Uani 1 1 d . . .
C19 C 0.8422(2) 0.57455(14) 0.11145(10) 0.0294(7) Uani 1 1 d . . .
H19A H 0.7525 0.5723 0.0880 0.044 Uiso 1 1 calc R . .
H19B H 0.8953 0.5293 0.1021 0.044 Uiso 1 1 calc R . .
H19C H 0.8906 0.6204 0.0995 0.044 Uiso 1 1 calc R . .
C20 C 0.7167(2) 0.63693(13) 0.19597(12) 0.0306(7) Uani 1 1 d . . .
H20A H 0.6281 0.6226 0.1750 0.046 Uiso 1 1 calc R . .
H20B H 0.7442 0.6868 0.1807 0.046 Uiso 1 1 calc R . .
H20C H 0.7094 0.6397 0.2411 0.046 Uiso 1 1 calc R . .
C21 C 0.9615(2) 0.60277(15) 0.21454(12) 0.0352(7) Uani 1 1 d . . .
H21A H 0.9866 0.6524 0.1980 0.053 Uiso 1 1 calc R . .
H21B H 1.0319 0.5652 0.2067 0.053 Uiso 1 1 calc R . .
H21C H 0.9539 0.6070 0.2596 0.053 Uiso 1 1 calc R . .
C22 C 0.9041(3) 0.36441(15) 0.33838(12) 0.0314(7) Uani 1 1 d . . .
C23 C 1.0437(3) 0.34566(17) 0.31520(14) 0.0488(8) Uani 1 1 d . . .
H23A H 1.0837 0.3920 0.2989 0.073 Uiso 1 1 calc R . .
H23B H 1.0325 0.3074 0.2820 0.073 Uiso 1 1 calc R . .
H23C H 1.1042 0.3256 0.3499 0.073 Uiso 1 1 calc R . .
C24 C 0.9223(3) 0.42149(16) 0.39215(13) 0.0562(9) Uani 1 1 d . . .
H24A H 0.8340 0.4307 0.4089 0.084 Uiso 1 1 calc R . .
H24B H 0.9580 0.4695 0.3769 0.084 Uiso 1 1 calc R . .
H24C H 0.9866 0.4008 0.4252 0.084 Uiso 1 1 calc R . .
C25 C 0.8453(3) 0.29070(16) 0.36323(12) 0.0458(8) Uani 1 1 d . . .
H25A H 0.9095 0.2694 0.3960 0.069 Uiso 1 1 calc R . .
H25B H 0.8305 0.2538 0.3291 0.069 Uiso 1 1 calc R . .
H25C H 0.7582 0.3017 0.3805 0.069 Uiso 1 1 calc R . .
C26 C 0.4816(2) 0.35640(13) 0.18394(11) 0.0202(6) Uani 1 1 d . . .
H26 H 0.4292 0.3949 0.1573 0.024 Uiso 1 1 calc R . .
C27 C 0.3931(2) 0.33683(14) 0.23752(11) 0.0275(7) Uani 1 1 d . . .
H27A H 0.3091 0.3116 0.2206 0.041 Uiso 1 1 calc R . .
H27B H 0.3700 0.3837 0.2591 0.041 Uiso 1 1 calc R . .
H27C H 0.4438 0.3026 0.2671 0.041 Uiso 1 1 calc R . .
C28 C 0.4674(2) 0.29120(15) 0.07813(12) 0.0223(6) Uani 1 1 d . . .
C29 C 0.4592(2) 0.22336(15) 0.04176(12) 0.0243(7) Uani 1 1 d . . .
C30 C 0.5018(2) 0.15679(14) 0.07179(12) 0.0248(7) Uani 1 1 d . . .
H30 H 0.5008 0.1114 0.0477 0.030 Uiso 1 1 calc R . .
C31 C 0.5461(2) 0.15169(15) 0.13490(12) 0.0225(6) Uani 1 1 d . . .
C32 C 0.5408(2) 0.21770(14) 0.16954(12) 0.0243(7) Uani 1 1 d . . .
H32 H 0.5666 0.2158 0.2131 0.029 Uiso 1 1 calc R . .
C33 C 0.4989(2) 0.28709(15) 0.14271(12) 0.0220(6) Uani 1 1 d . . .
C34 C 0.3978(3) 0.22265(15) -0.02589(12) 0.0286(7) Uani 1 1 d . . .
C35 C 0.2506(2) 0.25251(14) -0.02796(12) 0.0328(7) Uani 1 1 d . . .
H35A H 0.1960 0.2186 -0.0037 0.049 Uiso 1 1 calc R . .
H35B H 0.2114 0.2541 -0.0714 0.049 Uiso 1 1 calc R . .
H35C H 0.2505 0.3039 -0.0101 0.049 Uiso 1 1 calc R . .
C36 C 0.3940(3) 0.14183(15) -0.05391(13) 0.0534(9) Uani 1 1 d . . .
H36A H 0.4872 0.1220 -0.0538 0.080 Uiso 1 1 calc R . .
H36B H 0.3522 0.1436 -0.0969 0.080 Uiso 1 1 calc R . .
H36C H 0.3402 0.1084 -0.0289 0.080 Uiso 1 1 calc R . .
C37 C 0.4806(3) 0.27185(15) -0.06801(12) 0.0388(8) Uani 1 1 d . . .
H37A H 0.4753 0.3254 -0.0554 0.058 Uiso 1 1 calc R . .
H37B H 0.4433 0.2664 -0.1115 0.058 Uiso 1 1 calc R . .
H37C H 0.5761 0.2552 -0.0641 0.058 Uiso 1 1 calc R . .
C38 C 0.5924(3) 0.07497(14) 0.16267(12) 0.0276(7) Uani 1 1 d . . .
C39 C 0.7137(3) 0.04511(14) 0.12912(12) 0.0426(8) Uani 1 1 d . . .
H39A H 0.6866 0.0399 0.0844 0.064 Uiso 1 1 calc R . .
H39B H 0.7420 -0.0047 0.1464 0.064 Uiso 1 1 calc R . .
H39C H 0.7899 0.0811 0.1351 0.064 Uiso 1 1 calc R . .
C40 C 0.4726(3) 0.01825(14) 0.15371(12) 0.0371(8) Uani 1 1 d . . .
H40A H 0.3946 0.0380 0.1743 0.056 Uiso 1 1 calc R . .
H40B H 0.5005 -0.0310 0.1721 0.056 Uiso 1 1 calc R . .
H40C H 0.4466 0.0117 0.1090 0.056 Uiso 1 1 calc R . .
C41 C 0.6368(3) 0.08009(14) 0.23263(11) 0.0366(7) Uani 1 1 d . . .
H41A H 0.7147 0.1148 0.2392 0.055 Uiso 1 1 calc R . .
H41B H 0.6631 0.0294 0.2485 0.055 Uiso 1 1 calc R . .
H41C H 0.5608 0.0993 0.2550 0.055 Uiso 1 1 calc R . .

loop_
_atom_site_aniso_label
_atom_site_aniso_U_11
_atom_site_aniso_U_22
_atom_site_aniso_U_33
_atom_site_aniso_U_23
_atom_site_aniso_U_13
_atom_site_aniso_U_12
V1 0.0256(3) 0.0226(3) 0.0234(3) 0.0012(2) 0.0012(2) 0.0017(2)
Cl1 0.0533(6) 0.0715(6) 0.0461(5) 0.0159(5) 0.0090(4) 0.0405(5)
N1 0.0205(13) 0.0260(13) 0.0181(13) 0.0014(10) -0.0006(10) -0.0007(11)
O1 0.0277(10) 0.0245(10) 0.0229(11) 0.0018(8) 0.0131(9) 0.0029(9)
O2 0.0241(10) 0.0177(10) 0.0238(11) 0.0008(8) -0.0023(9) 0.0007(8)
O3 0.0258(11) 0.0211(11) 0.0205(10) 0.0011(8) 0.0009(8) 0.0025(9)
C1 0.0380(19) 0.0329(19) 0.042(2) 0.0023(16) 0.0183(17) 0.0013(16)
C2 0.051(2) 0.060(2) 0.042(2) -0.0149(18) 0.0214(17) -0.0008(18)
C3 0.0320(19) 0.091(3) 0.046(2) -0.0232(19) 0.0156(17) -0.0117(19)
C5 0.0242(17) 0.0249(17) 0.0213(17) 0.0020(13) 0.0064(14) -0.0003(14)
C6 0.0358(19) 0.041(2) 0.035(2) -0.0063(16) -0.0097(15) 0.0112(17)
C7 0.044(2) 0.0330(19) 0.050(2) -0.0075(16) -0.0007(17) 0.0118(17)
C8 0.0337(19) 0.0374(19) 0.0286(19) 0.0026(16) 0.0063(15) 0.0146(16)
C9 0.038(2) 0.085(3) 0.047(2) -0.016(2) -0.0209(17) 0.027(2)
C10 0.0365(19) 0.048(2) 0.055(2) -0.0255(18) -0.0139(17) 0.0172(18)
C12 0.0242(16) 0.0218(16) 0.0158(16) -0.0005(13) 0.0014(13) 0.0053(13)
C13 0.0216(16) 0.0213(16) 0.0217(17) -0.0025(13) 0.0019(13) 0.0031(14)
C14 0.0212(16) 0.0249(17) 0.0247(17) -0.0021(13) 0.0010(13) -0.0035(13)
C15 0.0256(17) 0.0253(16) 0.0237(17) -0.0011(14) 0.0015(13) 0.0008(14)
C16 0.0264(17) 0.0186(16) 0.0349(19) -0.0024(14) 0.0052(15) -0.0035(14)
C17 0.0260(17) 0.0201(15) 0.0200(17) -0.0044(13) 0.0034(13) 0.0017(14)
C18 0.0227(16) 0.0272(17) 0.0243(17) 0.0023(13) 0.0012(13) 0.0007(14)
C19 0.0341(17) 0.0284(17) 0.0258(17) 0.0034(13) 0.0043(13) -0.0008(14)
C20 0.0355(18) 0.0226(17) 0.0344(18) -0.0049(14) 0.0079(14) -0.0018(14)
C21 0.0377(18) 0.0332(17) 0.0335(19) 0.0067(14) -0.0045(15) -0.0081(15)
C22 0.0383(19) 0.0262(17) 0.0282(18) 0.0095(14) -0.0068(15) -0.0037(15)
C23 0.0347(19) 0.056(2) 0.053(2) 0.0228(18) -0.0104(16) 0.0051(17)
C24 0.075(2) 0.053(2) 0.037(2) 0.0033(18) -0.0183(18) -0.0051(19)
C25 0.043(2) 0.050(2) 0.042(2) 0.0206(17) -0.0117(16) -0.0036(17)
C26 0.0205(15) 0.0177(15) 0.0220(16) 0.0028(13) -0.0011(13) -0.0006(13)
C27 0.0248(16) 0.0261(16) 0.0313(17) 0.0013(14) 0.0007(13) 0.0000(14)
C28 0.0173(16) 0.0238(17) 0.0260(18) 0.0033(14) 0.0026(13) 0.0039(13)
C29 0.0240(16) 0.0238(17) 0.0250(18) -0.0009(14) 0.0018(13) 0.0020(14)
C30 0.0321(17) 0.0186(16) 0.0237(17) -0.0048(13) 0.0016(14) -0.0008(14)
C31 0.0212(16) 0.0195(16) 0.0266(18) 0.0020(14) 0.0000(13) 0.0033(13)
C32 0.0242(16) 0.0249(17) 0.0229(17) 0.0042(14) -0.0042(13) 0.0030(14)
C33 0.0173(15) 0.0244(17) 0.0240(18) -0.0019(13) 0.0002(13) -0.0041(13)
C34 0.0394(19) 0.0232(17) 0.0227(17) 0.0009(14) -0.0003(14) 0.0024(15)
C35 0.0291(18) 0.0389(19) 0.0287(18) -0.0013(14) -0.0087(14) -0.0075(15)
C36 0.090(3) 0.0344(19) 0.0316(19) -0.0112(16) -0.0185(18) 0.0112(19)
C37 0.0419(19) 0.049(2) 0.0248(18) -0.0002(16) -0.0024(15) 0.0041(16)
C38 0.0298(17) 0.0206(16) 0.0316(18) 0.0047(14) -0.0018(14) 0.0026(14)
C39 0.0486(19) 0.0333(19) 0.046(2) 0.0096(15) 0.0069(17) 0.0127(16)
C40 0.0486(19) 0.0250(17) 0.0365(19) 0.0061(14) -0.0027(15) 0.0047(16)
C41 0.0442(19) 0.0277(18) 0.0362(19) 0.0106(14) -0.0077(15) 0.0063(15)

loop_
_atom_type_symbol
_atom_type_description
_atom_type_scat_dispersion_real
_atom_type_scat_dispersion_imag
_atom_type_scat_source
C C 0.0033 0.0016 'International Tables Vol C Tables 4.2.6.8 and 6.1.1.4'
H H 0.0000 0.0000 'International Tables Vol C Tables 4.2.6.8 and 6.1.1.4'
Cl Cl 0.1484 0.1585 'International Tables Vol C Tables 4.2.6.8 and 6.1.1.4'
N N 0.0061 0.0033 'International Tables Vol C Tables 4.2.6.8 and 6.1.1.4'
O O 0.0106 0.0060 'International Tables Vol C Tables 4.2.6.8 and 6.1.1.4'
V V 0.3005 0.5294 'International Tables Vol C Tables 4.2.6.8 and 6.1.1.4'

loop_
_geom_angle_atom_site_label_1
_geom_angle_atom_site_label_2
_geom_angle_atom_site_label_3
_geom_angle
_geom_angle_site_symmetry_1
_geom_angle_site_symmetry_3
_geom_angle_publ_flag
N1 V1 O3 97.15(8) . . ?
N1 V1 O2 97.97(9) . . ?
O3 V1 O2 109.68(7) . . ?
N1 V1 O1 102.34(8) . . ?
O3 V1 O1 119.40(7) . . ?
O2 V1 O1 123.19(7) . . ?
N1 V1 O1 173.97(8) . 3_665 ?
O3 V1 O1 85.97(6) . 3_665 ?
O2 V1 O1 85.76(7) . 3_665 ?
O1 V1 O1 71.63(7) . 3_665 ?
C5 N1 V1 172.54(17) . . ?
C1 O1 V1 133.34(15) . . ?
C1 O1 V1 118.27(14) . 3_665 ?
V1 O1 V1 108.37(7) . 3_665 ?
C12 O2 V1 125.42(14) . . ?
C28 O3 V1 123.78(15) . . ?
C3 C1 O1 111.7(2) . . ?
C3 C1 C2 117.3(3) . . ?
O1 C1 C2 113.0(2) . . ?
C3 C1 H1 104.5 . . ?
O1 C1 H1 104.5 . . ?
C2 C1 H1 104.5 . . ?
C1 C2 H2A 109.5 . . ?
C1 C2 H2B 109.5 . . ?
H2A C2 H2B 109.5 . . ?
C1 C2 H2C 109.5 . . ?
H2A C2 H2C 109.5 . . ?
H2B C2 H2C 109.5 . . ?
C1 C3 H3A 109.5 . . ?
C1 C3 H3B 109.5 . . ?
H3A C3 H3B 109.5 . . ?
C1 C3 H3C 109.5 . . ?
H3A C3 H3C 109.5 . . ?
H3B C3 H3C 109.5 . . ?
C6 C5 C10 118.1(3) . . ?
C6 C5 N1 120.7(3) . . ?
C10 C5 N1 121.2(2) . . ?
C5 C6 C7 121.1(3) . . ?
C5 C6 H6 119.5 . . ?
C7 C6 H6 119.5 . . ?
C8 C7 C6 119.4(3) . . ?
C8 C7 H7 120.3 . . ?
C6 C7 H7 120.3 . . ?
C9 C8 C7 120.7(3) . . ?
C9 C8 Cl1 119.8(3) . . ?
C7 C8 Cl1 119.6(2) . . ?
C8 C9 C10 120.2(3) . . ?
C8 C9 H9 119.9 . . ?
C10 C9 H9 119.9 . . ?
C9 C10 C5 120.7(3) . . ?
C9 C10 H10 119.7 . . ?
C5 C10 H10 119.7 . . ?
O2 C12 C17 118.6(2) . . ?
O2 C12 C13 121.3(2) . . ?
C17 C12 C13 120.0(2) . . ?
C14 C13 C12 117.0(2) . . ?
C14 C13 C18 120.2(2) . . ?
C12 C13 C18 122.8(2) . . ?
C13 C14 C15 125.0(2) . . ?
C13 C14 H14 117.5 . . ?
C15 C14 H14 117.5 . . ?
C14 C15 C16 116.6(2) . . ?
C14 C15 C22 119.9(2) . . ?
C16 C15 C22 123.5(2) . . ?
C15 C16 C17 121.9(2) . . ?
C15 C16 H16 119.1 . . ?
C17 C16 H16 119.1 . . ?
C12 C17 C16 119.2(2) . . ?
C12 C17 C26 121.1(2) . . ?
C16 C17 C26 119.6(2) . . ?
C20 C18 C13 108.53(18) . . ?
C20 C18 C21 107.7(2) . . ?
C13 C18 C21 112.2(2) . . ?
C20 C18 C19 110.4(2) . . ?
C13 C18 C19 111.4(2) . . ?
C21 C18 C19 106.45(19) . . ?
C18 C19 H19A 109.5 . . ?
C18 C19 H19B 109.5 . . ?
H19A C19 H19B 109.5 . . ?
C18 C19 H19C 109.5 . . ?
H19A C19 H19C 109.5 . . ?
H19B C19 H19C 109.5 . . ?
C18 C20 H20A 109.5 . . ?
C18 C20 H20B 109.5 . . ?
H20A C20 H20B 109.5 . . ?
C18 C20 H20C 109.5 . . ?
H20A C20 H20C 109.5 . . ?
H20B C20 H20C 109.5 . . ?
C18 C21 H21A 109.5 . . ?
C18 C21 H21B 109.5 . . ?
H21A C21 H21B 109.5 . . ?
C18 C21 H21C 109.5 . . ?
H21A C21 H21C 109.5 . . ?
H21B C21 H21C 109.5 . . ?
C24 C22 C25 108.3(2) . . ?
C24 C22 C23 109.5(2) . . ?
C25 C22 C23 107.8(2) . . ?
C24 C22 C15 110.3(2) . . ?
C25 C22 C15 112.2(2) . . ?
C23 C22 C15 108.7(2) . . ?
C22 C23 H23A 109.5 . . ?
C22 C23 H23B 109.5 . . ?
H23A C23 H23B 109.5 . . ?
C22 C23 H23C 109.5 . . ?
H23A C23 H23C 109.5 . . ?
H23B C23 H23C 109.5 . . ?
C22 C24 H24A 109.5 . . ?
C22 C24 H24B 109.5 . . ?
H24A C24 H24B 109.5 . . ?
C22 C24 H24C 109.5 . . ?
H24A C24 H24C 109.5 . . ?
H24B C24 H24C 109.5 . . ?
C22 C25 H25A 109.5 . . ?
C22 C25 H25B 109.5 . . ?
H25A C25 H25B 109.5 . . ?
C22 C25 H25C 109.5 . . ?
H25A C25 H25C 109.5 . . ?
H25B C25 H25C 109.5 . . ?
C33 C26 C17 114.45(19) . . ?
C33 C26 C27 110.74(19) . . ?
C17 C26 C27 111.8(2) . . ?
C33 C26 H26 106.4 . . ?
C17 C26 H26 106.4 . . ?
C27 C26 H26 106.4 . . ?
C26 C27 H27A 109.5 . . ?
C26 C27 H27B 109.5 . . ?
H27A C27 H27B 109.5 . . ?
C26 C27 H27C 109.5 . . ?
H27A C27 H27C 109.5 . . ?
H27B C27 H27C 109.5 . . ?
O3 C28 C33 118.4(2) . . ?
O3 C28 C29 121.6(2) . . ?
C33 C28 C29 120.0(2) . . ?
C30 C29 C28 116.7(2) . . ?
C30 C29 C34 121.2(2) . . ?
C28 C29 C34 122.0(2) . . ?
C29 C30 C31 124.6(2) . . ?
C29 C30 H30 117.7 . . ?
C31 C30 H30 117.7 . . ?
C32 C31 C30 116.7(2) . . ?
C32 C31 C38 123.5(2) . . ?
C30 C31 C38 119.8(2) . . ?
C31 C32 C33 122.2(2) . . ?
C31 C32 H32 118.9 . . ?
C33 C32 H32 118.9 . . ?
C32 C33 C28 119.3(2) . . ?
C32 C33 C26 120.0(2) . . ?
C28 C33 C26 120.7(2) . . ?
C29 C34 C37 111.7(2) . . ?
C29 C34 C35 108.8(2) . . ?
C37 C34 C35 109.6(2) . . ?
C29 C34 C36 112.0(2) . . ?
C37 C34 C36 106.6(2) . . ?
C35 C34 C36 108.1(2) . . ?
C34 C35 H35A 109.5 . . ?
C34 C35 H35B 109.5 . . ?
H35A C35 H35B 109.5 . . ?
C34 C35 H35C 109.5 . . ?
H35A C35 H35C 109.5 . . ?
H35B C35 H35C 109.5 . . ?
C34 C36 H36A 109.5 . . ?
C34 C36 H36B 109.5 . . ?
H36A C36 H36B 109.5 . . ?
C34 C36 H36C 109.5 . . ?
H36A C36 H36C 109.5 . . ?
H36B C36 H36C 109.5 . . ?
C34 C37 H37A 109.5 . . ?
C34 C37 H37B 109.5 . . ?
H37A C37 H37B 109.5 . . ?
C34 C37 H37C 109.5 . . ?
H37A C37 H37C 109.5 . . ?
H37B C37 H37C 109.5 . . ?
C31 C38 C41 112.5(2) . . ?
C31 C38 C39 109.6(2) . . ?
C41 C38 C39 108.1(2) . . ?
C31 C38 C40 108.6(2) . . ?
C41 C38 C40 108.3(2) . . ?
C39 C38 C40 109.6(2) . . ?
C38 C39 H39A 109.5 . . ?
C38 C39 H39B 109.5 . . ?
H39A C39 H39B 109.5 . . ?
C38 C39 H39C 109.5 . . ?
H39A C39 H39C 109.5 . . ?
H39B C39 H39C 109.5 . . ?
C38 C40 H40A 109.5 . . ?
C38 C40 H40B 109.5 . . ?
H40A C40 H40B 109.5 . . ?
C38 C40 H40C 109.5 . . ?
H40A C40 H40C 109.5 . . ?
H40B C40 H40C 109.5 . . ?
C38 C41 H41A 109.5 . . ?
C38 C41 H41B 109.5 . . ?
H41A C41 H41B 109.5 . . ?
C38 C41 H41C 109.5 . . ?
H41A C41 H41C 109.5 . . ?
H41B C41 H41C 109.5 . . ?

loop_
_geom_bond_atom_site_label_1
_geom_bond_atom_site_label_2
_geom_bond_distance
_geom_bond_site_symmetry_2
_geom_bond_publ_flag
V1 N1 1.658(2) . ?
V1 O3 1.8313(16) . ?
V1 O2 1.8527(16) . ?
V1 O1 1.8808(16) . ?
V1 O1 2.1838(16) 3_665 ?
Cl1 C8 1.739(3) . ?
N1 C5 1.395(3) . ?
O1 C1 1.464(3) . ?
O1 V1 2.1838(16) 3_665 ?
O2 C12 1.376(3) . ?
O3 C28 1.385(3) . ?
C1 C3 1.463(3) . ?
C1 C2 1.470(3) . ?
C1 H1 1.0000 . ?
C2 H2A 0.9800 . ?
C2 H2B 0.9800 . ?
C2 H2C 0.9800 . ?
C3 H3A 0.9800 . ?
C3 H3B 0.9800 . ?
C3 H3C 0.9800 . ?
C5 C6 1.381(3) . ?
C5 C10 1.381(3) . ?
C6 C7 1.387(3) . ?
C6 H6 0.9500 . ?
C7 C8 1.362(4) . ?
C7 H7 0.9500 . ?
C8 C9 1.359(4) . ?
C9 C10 1.380(4) . ?
C9 H9 0.9500 . ?
C10 H10 0.9500 . ?
C12 C17 1.400(3) . ?
C12 C13 1.418(3) . ?
C13 C14 1.378(3) . ?
C13 C18 1.534(3) . ?
C14 C15 1.383(3) . ?
C14 H14 0.9500 . ?
C15 C16 1.387(3) . ?
C15 C22 1.534(3) . ?
C16 C17 1.401(3) . ?
C16 H16 0.9500 . ?
C17 C26 1.525(3) . ?
C18 C20 1.532(3) . ?
C18 C21 1.539(3) . ?
C18 C19 1.545(3) . ?
C19 H19A 0.9800 . ?
C19 H19B 0.9800 . ?
C19 H19C 0.9800 . ?
C20 H20A 0.9800 . ?
C20 H20B 0.9800 . ?
C20 H20C 0.9800 . ?
C21 H21A 0.9800 . ?
C21 H21B 0.9800 . ?
C21 H21C 0.9800 . ?
C22 C24 1.529(3) . ?
C22 C25 1.530(3) . ?
C22 C23 1.533(3) . ?
C23 H23A 0.9800 . ?
C23 H23B 0.9800 . ?
C23 H23C 0.9800 . ?
C24 H24A 0.9800 . ?
C24 H24B 0.9800 . ?
C24 H24C 0.9800 . ?
C25 H25A 0.9800 . ?
C25 H25B 0.9800 . ?
C25 H25C 0.9800 . ?
C26 C33 1.522(3) . ?
C26 C27 1.538(3) . ?
C26 H26 1.0000 . ?
C27 H27A 0.9800 . ?
C27 H27B 0.9800 . ?
C27 H27C 0.9800 . ?
C28 C33 1.399(3) . ?
C28 C29 1.423(3) . ?
C29 C30 1.383(3) . ?
C29 C34 1.528(3) . ?
C30 C31 1.393(3) . ?
C30 H30 0.9500 . ?
C31 C32 1.380(3) . ?
C31 C38 1.527(3) . ?
C32 C33 1.395(3) . ?
C32 H32 0.9500 . ?
C34 C37 1.532(3) . ?
C34 C35 1.536(3) . ?
C34 C36 1.540(3) . ?
C35 H35A 0.9800 . ?
C35 H35B 0.9800 . ?
C35 H35C 0.9800 . ?
C36 H36A 0.9800 . ?
C36 H36B 0.9800 . ?
C36 H36C 0.9800 . ?
C37 H37A 0.9800 . ?
C37 H37B 0.9800 . ?
C37 H37C 0.9800 . ?
C38 C41 1.533(3) . ?
C38 C39 1.535(3) . ?
C38 C40 1.542(3) . ?
C39 H39A 0.9800 . ?
C39 H39B 0.9800 . ?
C39 H39C 0.9800 . ?
C40 H40A 0.9800 . ?
C40 H40B 0.9800 . ?
C40 H40C 0.9800 . ?
C41 H41A 0.9800 . ?
C41 H41B 0.9800 . ?
C41 H41C 0.9800 . ?

loop_
_geom_torsion_atom_site_label_1
_geom_torsion_atom_site_label_2
_geom_torsion_atom_site_label_3
_geom_torsion_atom_site_label_4
_geom_torsion
_geom_torsion_site_symmetry_1
_geom_torsion_site_symmetry_2
_geom_torsion_site_symmetry_3
_geom_torsion_site_symmetry_4
_geom_torsion_publ_flag
N1 V1 O1 C1 -1.7(2) . . . . ?
O3 V1 O1 C1 -107.4(2) . . . . ?
O2 V1 O1 C1 106.5(2) . . . . ?
O1 V1 O1 C1 178.4(2) 3_665 . . . ?
N1 V1 O1 V1 179.85(9) . . . 3_665 ?
O3 V1 O1 V1 74.21(9) . . . 3_665 ?
O2 V1 O1 V1 -71.93(10) . . . 3_665 ?
O1 V1 O1 V1 0.0 3_665 . . 3_665 ?
N1 V1 O2 C12 -21.32(19) . . . . ?
O3 V1 O2 C12 79.26(18) . . . . ?
O1 V1 O2 C12 -131.78(17) . . . . ?
O1 V1 O2 C12 163.44(17) 3_665 . . . ?
N1 V1 O3 C28 20.84(19) . . . . ?
O2 V1 O3 C28 -80.31(18) . . . . ?
O1 V1 O3 C28 129.38(17) . . . . ?
O1 V1 O3 C28 -164.35(17) 3_665 . . . ?
V1 O1 C1 C3 -71.1(3) . . . . ?
V1 O1 C1 C3 107.1(2) 3_665 . . . ?
V1 O1 C1 C2 63.6(3) . . . . ?
V1 O1 C1 C2 -118.1(2) 3_665 . . . ?
C10 C5 C6 C7 0.7(4) . . . . ?
N1 C5 C6 C7 -179.0(2) . . . . ?
C5 C6 C7 C8 -1.0(4) . . . . ?
C6 C7 C8 C9 0.7(4) . . . . ?
C6 C7 C8 Cl1 -178.9(2) . . . . ?
C7 C8 C9 C10 -0.1(5) . . . . ?
Cl1 C8 C9 C10 179.5(2) . . . . ?
C8 C9 C10 C5 -0.2(5) . . . . ?
C6 C5 C10 C9 -0.1(4) . . . . ?
N1 C5 C10 C9 179.6(2) . . . . ?
V1 O2 C12 C17 -66.3(2) . . . . ?
V1 O2 C12 C13 115.5(2) . . . . ?
O2 C12 C13 C14 -175.7(2) . . . . ?
C17 C12 C13 C14 6.1(3) . . . . ?
O2 C12 C13 C18 6.1(3) . . . . ?
C17 C12 C13 C18 -172.1(2) . . . . ?
C12 C13 C14 C15 -1.7(4) . . . . ?
C18 C13 C14 C15 176.5(2) . . . . ?
C13 C14 C15 C16 -2.3(4) . . . . ?
C13 C14 C15 C22 176.9(2) . . . . ?
C14 C15 C16 C17 2.1(4) . . . . ?
C22 C15 C16 C17 -177.1(2) . . . . ?
O2 C12 C17 C16 175.4(2) . . . . ?
C13 C12 C17 C16 -6.3(3) . . . . ?
O2 C12 C17 C26 -4.8(3) . . . . ?
C13 C12 C17 C26 173.4(2) . . . . ?
C15 C16 C17 C12 2.1(4) . . . . ?
C15 C16 C17 C26 -177.6(2) . . . . ?
C14 C13 C18 C20 -110.8(2) . . . . ?
C12 C13 C18 C20 67.3(3) . . . . ?
C14 C13 C18 C21 8.1(3) . . . . ?
C12 C13 C18 C21 -173.7(2) . . . . ?
C14 C13 C18 C19 127.4(2) . . . . ?
C12 C13 C18 C19 -54.5(3) . . . . ?
C14 C15 C22 C24 57.8(3) . . . . ?
C16 C15 C22 C24 -123.0(3) . . . . ?
C14 C15 C22 C25 178.6(2) . . . . ?
C16 C15 C22 C25 -2.2(4) . . . . ?
C14 C15 C22 C23 -62.3(3) . . . . ?
C16 C15 C22 C23 116.9(3) . . . . ?
C12 C17 C26 C33 99.9(3) . . . . ?
C16 C17 C26 C33 -80.3(3) . . . . ?
C12 C17 C26 C27 -133.2(2) . . . . ?
C16 C17 C26 C27 46.6(3) . . . . ?
V1 O3 C28 C33 65.3(3) . . . . ?
V1 O3 C28 C29 -115.9(2) . . . . ?
O3 C28 C29 C30 172.5(2) . . . . ?
C33 C28 C29 C30 -8.7(3) . . . . ?
O3 C28 C29 C34 -11.4(4) . . . . ?
C33 C28 C29 C34 167.4(2) . . . . ?
C28 C29 C30 C31 2.8(4) . . . . ?
C34 C29 C30 C31 -173.4(2) . . . . ?
C29 C30 C31 C32 2.8(4) . . . . ?
C29 C30 C31 C38 -179.2(2) . . . . ?
C30 C31 C32 C33 -2.6(4) . . . . ?
C38 C31 C32 C33 179.5(2) . . . . ?
C31 C32 C33 C28 -3.2(4) . . . . ?
C31 C32 C33 C26 174.0(2) . . . . ?
O3 C28 C33 C32 -172.1(2) . . . . ?
C29 C28 C33 C32 9.1(4) . . . . ?
O3 C28 C33 C26 10.7(3) . . . . ?
C29 C28 C33 C26 -168.2(2) . . . . ?
C17 C26 C33 C32 77.0(3) . . . . ?
C27 C26 C33 C32 -50.5(3) . . . . ?
C17 C26 C33 C28 -105.8(3) . . . . ?
C27 C26 C33 C28 126.7(2) . . . . ?
C30 C29 C34 C37 -120.6(3) . . . . ?
C28 C29 C34 C37 63.4(3) . . . . ?
C30 C29 C34 C35 118.3(2) . . . . ?
C28 C29 C34 C35 -57.7(3) . . . . ?
C30 C29 C34 C36 -1.1(3) . . . . ?
C28 C29 C34 C36 -177.1(2) . . . . ?
C32 C31 C38 C41 -1.9(3) . . . . ?
C30 C31 C38 C41 -179.7(2) . . . . ?
C32 C31 C38 C39 -122.3(3) . . . . ?
C30 C31 C38 C39 60.0(3) . . . . ?
C32 C31 C38 C40 118.0(3) . . . . ?
C30 C31 C38 C40 -59.8(3) . . . . ?
